data_1523371
loop_
_publ_author_name
'Carlson, O.N.'
'Schmidt, F.A.'
'Diesburg, D.E.'

_publ_section_title
;
 The yttrium-lead alloy system
;
_journal_name_full 'Transactions of the American Society for Metals'
_journal_page_first 119
_journal_page_last 124
_journal_volume 60
_journal_year 1967
_chemical_formula_sum 'Pb2 Y'
_space_group_IT_number 63
_symmetry_space_group_name_Hall '-C 2c 2'
_symmetry_space_group_name_H-M 'C m c m'
_cell_angle_alpha 90
_cell_angle_beta 90
_cell_angle_gamma 90
_cell_formula_units_Z 4
_cell_length_a 4.55
_cell_length_b 16.46
_cell_length_c 4.45
_cell_volume 333.274
_citation_journal_id_ASTM TASEA7
_cod_data_source_file Carlson_TASEA7_1967_1714.cif
_cod_data_source_block Pb2Y1
_cod_original_cell_volume 333.2738
_cod_original_formula_sum 'Pb2 Y1'
_cod_database_code 1523371

loop_
_symmetry_equiv_pos_as_xyz
x,y,z
-x,-y,z+1/2
x,-y,-z
-x,y,-z+1/2
-x,-y,-z
x,y,-z-1/2
-x,y,z
x,-y,z-1/2
x+1/2,y+1/2,z
-x+1/2,-y+1/2,z+1/2
x+1/2,-y+1/2,-z
-x+1/2,y+1/2,-z+1/2
-x+1/2,-y+1/2,-z
x+1/2,y+1/2,-z-1/2
-x+1/2,y+1/2,z
x+1/2,-y+1/2,z-1/2

loop_
_atom_site_label
_atom_site_type_symbol
_atom_site_fract_x
_atom_site_fract_y
_atom_site_fract_z
_atom_site_occupancy
_atom_site_U_iso_or_equiv
Pb2 Pb 0 0.43 0.25 1 0.0
Y1 Y 0 0.1 0.25 1 0.0
Pb1 Pb 0 0.75 0.25 1 0.0
